data_1526813
loop_
_publ_author_name
'Tiritiris, I.'
'Schleid, T.'
'Mueller, K.'
'Preetz, W.'

_publ_section_title
;
 Strukturelle Untersuchungen an Cs2 (B12 H12)
;
_journal_name_full 'Zeitschrift fuer Anorganische und Allgemeine Chemie'
_journal_page_first 323
_journal_page_last 325
_journal_volume 626
_journal_year 2000
_chemical_formula_sum 'B12 Cs2 H12'
_chemical_name_systematic 'Cs2 (B12 H12)'
_space_group_IT_number 202
_symmetry_space_group_name_Hall '-F 2 2 3'
_symmetry_space_group_name_H-M 'F m -3'
_cell_angle_alpha 90
_cell_angle_beta 90
_cell_angle_gamma 90
_cell_formula_units_Z 4
_cell_length_a 11.2812
_cell_length_b 11.2812
_cell_length_c 11.2812
_cell_volume 1435.707
_citation_journal_id_ASTM ZAACAB
_cod_data_source_file Tiritiris_ZAACAB_2000_790.cif
_cod_data_source_block H12B12Cs2
_cod_original_formula_sum 'H12 B12 Cs2'
_cod_database_code 1526813

loop_
_symmetry_equiv_pos_as_xyz
x,y,z
-x,-y,z
x,-y,-z
-x,y,-z
z,x,y
-z,-x,y
z,-x,-y
-z,x,-y
y,z,x
y,-z,-x
-y,z,-x
-y,-z,x
-x,-y,-z
x,y,-z
-x,y,z
x,-y,z
-z,-x,-y
z,x,-y
-z,x,y
z,-x,y
-y,-z,-x
-y,z,x
y,-z,x
y,z,-x
x,y+1/2,z+1/2
-x,-y+1/2,z+1/2
x,-y+1/2,-z+1/2
-x,y+1/2,-z+1/2
z,x+1/2,y+1/2
-z,-x+1/2,y+1/2
z,-x+1/2,-y+1/2
-z,x+1/2,-y+1/2
y,z+1/2,x+1/2
y,-z+1/2,-x+1/2
-y,z+1/2,-x+1/2
-y,-z+1/2,x+1/2
-x,-y+1/2,-z+1/2
x,y+1/2,-z+1/2
-x,y+1/2,z+1/2
x,-y+1/2,z+1/2
-z,-x+1/2,-y+1/2
z,x+1/2,-y+1/2
-z,x+1/2,y+1/2
z,-x+1/2,y+1/2
-y,-z+1/2,-x+1/2
-y,z+1/2,x+1/2
y,-z+1/2,x+1/2
y,z+1/2,-x+1/2
x+1/2,y,z+1/2
-x+1/2,-y,z+1/2
x+1/2,-y,-z+1/2
-x+1/2,y,-z+1/2
z+1/2,x,y+1/2
-z+1/2,-x,y+1/2
z+1/2,-x,-y+1/2
-z+1/2,x,-y+1/2
y+1/2,z,x+1/2
y+1/2,-z,-x+1/2
-y+1/2,z,-x+1/2
-y+1/2,-z,x+1/2
-x+1/2,-y,-z+1/2
x+1/2,y,-z+1/2
-x+1/2,y,z+1/2
x+1/2,-y,z+1/2
-z+1/2,-x,-y+1/2
z+1/2,x,-y+1/2
-z+1/2,x,y+1/2
z+1/2,-x,y+1/2
-y+1/2,-z,-x+1/2
-y+1/2,z,x+1/2
y+1/2,-z,x+1/2
y+1/2,z,-x+1/2
x+1/2,y+1/2,z
-x+1/2,-y+1/2,z
x+1/2,-y+1/2,-z
-x+1/2,y+1/2,-z
z+1/2,x+1/2,y
-z+1/2,-x+1/2,y
z+1/2,-x+1/2,-y
-z+1/2,x+1/2,-y
y+1/2,z+1/2,x
y+1/2,-z+1/2,-x
-y+1/2,z+1/2,-x
-y+1/2,-z+1/2,x
-x+1/2,-y+1/2,-z
x+1/2,y+1/2,-z
-x+1/2,y+1/2,z
x+1/2,-y+1/2,z
-z+1/2,-x+1/2,-y
z+1/2,x+1/2,-y
-z+1/2,x+1/2,y
z+1/2,-x+1/2,y
-y+1/2,-z+1/2,-x
-y+1/2,z+1/2,x
y+1/2,-z+1/2,x
y+1/2,z+1/2,-x

loop_
_atom_site_label
_atom_site_type_symbol
_atom_site_fract_x
_atom_site_fract_y
_atom_site_fract_z
_atom_site_occupancy
_atom_site_U_iso_or_equiv
H1 H-1 0 0.209 0.136 1 0.0
B1 B 0 0.1277 0.0789 1 0.0
Cs1 Cs+1 0.25 0.25 0.25 1 0.0
